data_2018642
loop_
_publ_author_name
'Ohba, Shigeru'
'Gomi, Noriaki'
'Ohgiya, Tadaaki'
'Shibuya, Kimiyuki'

_publ_section_title
;
 Three derivatives of 4-fluoro-5-sulfonylisoquinoline
;
_journal_coeditor_code KY3019
_journal_issue 10
_journal_name_full 'Acta Crystallographica Section C'
_journal_page_first o427
_journal_page_last o430
_journal_paper_doi 10.1107/S0108270112039388
_journal_volume 68
_journal_year 2012
_chemical_formula_iupac 'C15 H19 F N3 O2 S + , Cl -'
_chemical_formula_moiety 'C15 H19 F N3 O2 S +, Cl -'
_chemical_formula_sum 'C15 H19 Cl F N3 O2 S'
_chemical_formula_weight 359.85
_chemical_name_systematic
;
(<i>S</i>)-(-)-4-[(4-Fluoroisoquinolin-5-yl)sulfonyl]-3-methyl-1,4-
diazepan-1-ium
chloride
;
_space_group_IT_number 19
_symmetry_cell_setting orthorhombic
_symmetry_space_group_name_Hall 'P 2ac 2ab'
_symmetry_space_group_name_H-M 'P 21 21 21'
_atom_sites_solution_hydrogens geom
_atom_sites_solution_primary direct
_atom_sites_solution_secondary difmap
_cell_angle_alpha 90.0000
_cell_angle_beta 90.0000
_cell_angle_gamma 90.0000
_cell_formula_units_Z 4
_cell_length_a 12.379(8)
_cell_length_b 19.294(14)
_cell_length_c 6.835(4)
_cell_measurement_reflns_used 25
_cell_measurement_temperature 293
_cell_measurement_theta_max 12.44
_cell_measurement_theta_min 10.06
_cell_volume 1632.5(19)
_computing_cell_refinement 'WinAFC Diffractometer Control Software (Rigaku, 1999)'
_computing_data_collection 'WinAFC Diffractometer Control Software (Rigaku, 1999)'
_computing_data_reduction 'CrystalStructure (Rigaku, 2010)'
_computing_molecular_graphics 'ORTEPII (Johnson, 1976)'
_computing_publication_material 'CrystalStructure (Rigaku, 2010)'
_computing_structure_refinement 'SHELXL97 (Sheldrick, 2008)'
_computing_structure_solution 'SIR92 (Altomare <i>et al.</i>, 1994)'
_diffrn_ambient_temperature 293
_diffrn_measured_fraction_theta_full 0.995
_diffrn_measured_fraction_theta_max 0.995
_diffrn_measurement_device_type 'Rigaku AFC-7R'
_diffrn_measurement_method \w
_diffrn_radiation_monochromator 'graphite plate'
_diffrn_radiation_source 'Rigaku rotating anode'
_diffrn_radiation_type 'Mo K\a'
_diffrn_radiation_wavelength 0.71069
_diffrn_reflns_av_R_equivalents 0.0401
_diffrn_reflns_limit_h_max 16
_diffrn_reflns_limit_h_min -6
_diffrn_reflns_limit_k_max 25
_diffrn_reflns_limit_k_min 0
_diffrn_reflns_limit_l_max 8
_diffrn_reflns_limit_l_min -3
_diffrn_reflns_number 2428
_diffrn_reflns_theta_full 27.52
_diffrn_reflns_theta_max 27.53
_diffrn_standards_decay_% 0
_diffrn_standards_interval_count 150
_diffrn_standards_number 3
_exptl_absorpt_coefficient_mu 0.384
_exptl_absorpt_correction_T_max 0.891
_exptl_absorpt_correction_T_min 0.855
_exptl_absorpt_correction_type numerical
_exptl_absorpt_process_details '(NUMABS; Rigaku, 1999)'
_exptl_crystal_colour colourless
_exptl_crystal_density_diffrn 1.464
_exptl_crystal_density_method 'not measured'
_exptl_crystal_description plate
_exptl_crystal_F_000 752.00
_exptl_crystal_size_max 0.50
_exptl_crystal_size_mid 0.40
_exptl_crystal_size_min 0.30
_refine_diff_density_max 0.37
_refine_diff_density_min -0.26
_refine_ls_abs_structure_details 'Flack (1983), with 60 Friedel pairs'
_refine_ls_abs_structure_Flack -0.03(18)
_refine_ls_extinction_method none
_refine_ls_goodness_of_fit_ref 1.035
_refine_ls_hydrogen_treatment constr
_refine_ls_matrix_type full
_refine_ls_number_parameters 209
_refine_ls_number_reflns 2215
_refine_ls_number_restraints 0
_refine_ls_R_factor_gt 0.0587
_refine_ls_shift/su_max 0.001
_refine_ls_structure_factor_coef Fsqd
_refine_ls_weighting_details 'w = 1/[\s^2^(Fo^2^)+(0.0996P)^2^+0.1864P] where P=(Fo^2^+2Fc^2^)/3'
_refine_ls_weighting_scheme calc
_refine_ls_wR_factor_ref 0.1659
_reflns_number_gt 1504
_reflns_number_total 2215
_reflns_threshold_expression F^2^>2\s(F^2^)
_cod_data_source_file ky3019.cif
_cod_data_source_block III
_cod_original_cell_volume 1633(2)
_cod_database_code 2018642
_cod_database_fobs_code 2018642

loop_
_symmetry_equiv_pos_site_id
_symmetry_equiv_pos_as_xyz
1 +x,+y,+z
2 1/2+x,1/2-y,-z
3 -x,1/2+y,1/2-z
4 1/2-x,-y,1/2+z

loop_
_atom_site_type_symbol
_atom_site_label
_atom_site_fract_x
_atom_site_fract_y
_atom_site_fract_z
_atom_site_U_iso_or_equiv
_atom_site_adp_type
_atom_site_calc_flag
_atom_site_refinement_flags
_atom_site_occupancy
_atom_site_symmetry_multiplicity
C C1 0.1643(7) 0.5537(4) 0.3337(10) 0.069(2) Uani d . 1.0 4
N N2 0.0597(6) 0.5408(3) 0.3303(10) 0.0736(18) Uani d . 1.0 4
C C3 0.0293(6) 0.4728(4) 0.3272(11) 0.0645(18) Uani d . 1.0 4
C C4 0.1022(5) 0.4205(3) 0.3408(10) 0.0501(14) Uani d . 1.0 4
C C5 0.2988(5) 0.3809(3) 0.3769(9) 0.0449(13) Uani d . 1.0 4
C C6 0.4048(5) 0.4022(4) 0.3592(11) 0.0603(17) Uani d . 1.0 4
C C7 0.4329(6) 0.4718(4) 0.3327(12) 0.069(2) Uani d . 1.0 4
C C8 0.3553(7) 0.5213(4) 0.3312(11) 0.0655(19) Uani d . 1.0 4
C C9 0.2459(6) 0.5025(3) 0.3419(9) 0.0536(14) Uani d . 1.0 4
C C10 0.2149(5) 0.4310(3) 0.3553(8) 0.0454(12) Uani d . 1.0 4
F F11 0.0624(3) 0.35544(17) 0.3319(7) 0.0656(11) Uani d . 1.0 4
S S12 0.27795(11) 0.29499(7) 0.4661(2) 0.0452(4) Uani d . 1.0 4
O O13 0.3823(4) 0.2727(2) 0.5288(8) 0.0640(13) Uani d . 1.0 4
O O14 0.1923(4) 0.2964(2) 0.6066(6) 0.0567(11) Uani d . 1.0 4
N N15 0.2408(4) 0.2492(2) 0.2804(7) 0.0434(11) Uani d . 1.0 4
C C16 0.1384(4) 0.2091(3) 0.2832(9) 0.0429(13) Uani d . 1.0 4
C C17 0.0841(5) 0.2097(4) 0.0823(11) 0.0662(19) Uani d . 1.0 4
C C18 0.1522(4) 0.1361(3) 0.3631(10) 0.0460(13) Uani d . 1.0 4
N N19 0.2405(4) 0.0946(2) 0.2697(7) 0.0471(11) Uani d . 1.0 4
C C20 0.3524(5) 0.1194(3) 0.3210(11) 0.0546(16) Uani d . 1.0 4
C C21 0.3978(5) 0.1720(4) 0.1788(12) 0.0622(18) Uani d . 1.0 4
C C22 0.3231(5) 0.2328(3) 0.1331(10) 0.0560(16) Uani d . 1.0 4
Cl Cl23 0.25917(15) -0.06375(7) 0.3220(3) 0.0633(5) Uani d . 1.0 4
H H1 0.1859 0.5999 0.3305 0.0824 Uiso calc R 1.0 4
H H3 -0.0436 0.4620 0.3153 0.0774 Uiso calc R 1.0 4
H H6 0.4594 0.3692 0.3650 0.0724 Uiso calc R 1.0 4
H H7 0.5049 0.4841 0.3160 0.0833 Uiso calc R 1.0 4
H H8 0.3745 0.5678 0.3232 0.0786 Uiso calc R 1.0 4
H H16 0.0895 0.2333 0.3729 0.0515 Uiso calc R 1.0 4
H H17A 0.0873 0.2556 0.0285 0.0794 Uiso calc R 1.0 4
H H17B 0.0100 0.1958 0.0955 0.0794 Uiso calc R 1.0 4
H H17C 0.1209 0.1781 -0.0032 0.0794 Uiso calc R 1.0 4
H H18A 0.1665 0.1391 0.5023 0.0552 Uiso calc R 1.0 4
H H18B 0.0846 0.1113 0.3466 0.0552 Uiso calc R 1.0 4
H H19A 0.2323 0.0963 0.1389 0.0565 Uiso calc R 1.0 4
H H19B 0.2338 0.0501 0.3068 0.0565 Uiso calc R 1.0 4
H H20A 0.4005 0.0798 0.3257 0.0655 Uiso calc R 1.0 4
H H20B 0.3507 0.1399 0.4506 0.0655 Uiso calc R 1.0 4
H H21A 0.4150 0.1484 0.0574 0.0746 Uiso calc R 1.0 4
H H21B 0.4647 0.1901 0.2320 0.0746 Uiso calc R 1.0 4
H H22A 0.3674 0.2736 0.1132 0.0672 Uiso calc R 1.0 4
H H22B 0.2866 0.2231 0.0104 0.0672 Uiso calc R 1.0 4

loop_
_atom_site_aniso_label
_atom_site_aniso_U_11
_atom_site_aniso_U_22
_atom_site_aniso_U_33
_atom_site_aniso_U_12
_atom_site_aniso_U_13
_atom_site_aniso_U_23
C1 0.113(7) 0.049(4) 0.044(4) -0.002(4) 0.002(5) 0.009(4)
N2 0.099(5) 0.056(4) 0.066(4) 0.027(4) 0.006(4) 0.012(3)
C3 0.069(5) 0.060(4) 0.065(5) 0.013(4) 0.005(4) 0.010(4)
C4 0.053(4) 0.047(3) 0.050(4) 0.004(3) 0.002(3) 0.003(3)
C5 0.050(3) 0.039(3) 0.046(3) -0.008(3) -0.001(3) -0.001(3)
C6 0.057(4) 0.063(4) 0.062(5) -0.014(3) -0.007(4) 0.005(4)
C7 0.064(4) 0.079(5) 0.065(5) -0.037(4) -0.013(4) 0.011(5)
C8 0.094(5) 0.054(4) 0.048(4) -0.025(4) -0.005(4) 0.006(4)
C9 0.080(4) 0.043(3) 0.037(3) -0.009(3) -0.006(4) 0.007(3)
C10 0.057(3) 0.043(3) 0.036(3) 0.001(3) 0.002(3) 0.003(3)
F11 0.0479(18) 0.0507(18) 0.098(3) -0.0029(15) -0.006(3) 0.004(3)
S12 0.0489(7) 0.0385(6) 0.0482(7) -0.0019(6) -0.0058(7) -0.0006(6)
O13 0.062(3) 0.055(3) 0.076(3) -0.002(2) -0.021(3) 0.004(3)
O14 0.071(3) 0.048(2) 0.051(3) -0.005(2) 0.006(3) -0.003(2)
N15 0.041(3) 0.038(2) 0.051(3) -0.0021(18) 0.005(3) -0.004(2)
C16 0.037(3) 0.036(3) 0.055(4) 0.003(3) 0.001(3) -0.003(3)
C17 0.056(4) 0.059(4) 0.083(6) 0.000(4) -0.026(4) 0.005(4)
C18 0.036(3) 0.044(3) 0.058(4) -0.002(3) 0.000(3) 0.002(3)
N19 0.055(3) 0.0357(19) 0.051(3) 0.000(2) -0.001(3) 0.004(2)
C20 0.044(3) 0.046(3) 0.074(5) 0.013(3) 0.002(4) -0.004(4)
C21 0.047(4) 0.064(4) 0.075(5) 0.003(3) 0.016(4) -0.014(4)
C22 0.056(4) 0.060(4) 0.052(4) -0.009(3) 0.010(3) 0.005(3)
Cl23 0.0945(13) 0.0443(7) 0.0510(8) 0.0099(8) 0.0002(9) 0.0017(7)

loop_
_atom_type_symbol
_atom_type_description
_atom_type_scat_dispersion_real
_atom_type_scat_dispersion_imag
_atom_type_scat_source
C C 0.0033 0.0016
;
International Tables for Crystallography
(1992, Vol. C, Tables 4.2.6.8 and 6.1.1.4)
;
Cl Cl 0.1484 0.1585
;
International Tables for Crystallography
(1992, Vol. C, Tables 4.2.6.8 and 6.1.1.4)
;
F F 0.0171 0.0103
;
International Tables for Crystallography
(1992, Vol. C, Tables 4.2.6.8 and 6.1.1.4)
;
N N 0.0061 0.0033
;
International Tables for Crystallography
(1992, Vol. C, Tables 4.2.6.8 and 6.1.1.4)
;
S S 0.1246 0.1234
;
International Tables for Crystallography
(1992, Vol. C, Tables 4.2.6.8 and 6.1.1.4)
;
H H 0.0000 0.0000
;
International Tables for Crystallography
(1992, Vol. C, Table 6.1.1.4)
;
O O 0.0106 0.0060
;
International Tables for Crystallography
(1992, Vol. C, Tables 4.2.6.8 and 6.1.1.4)
;

loop_
_geom_angle_atom_site_label_1
_geom_angle_atom_site_label_2
_geom_angle_atom_site_label_3
_geom_angle
_geom_angle_publ_flag
N2 C1 C9 124.7(7) no
C1 N2 C3 116.9(7) no
N2 C3 C4 122.0(7) no
C3 C4 C10 123.8(6) no
C3 C4 F11 116.5(6) no
C10 C4 F11 119.7(5) no
C6 C5 C10 118.8(5) no
C6 C5 S12 116.3(5) no
C10 C5 S12 124.0(5) no
C5 C6 C7 122.2(6) no
C6 C7 C8 120.2(7) no
C7 C8 C9 120.0(7) no
C1 C9 C8 120.4(6) no
C1 C9 C10 118.9(7) no
C8 C9 C10 120.7(6) no
C4 C10 C5 129.0(5) no
C4 C10 C9 113.4(6) no
C5 C10 C9 117.6(6) no
C5 S12 O13 104.6(3) no
C5 S12 O14 108.5(3) no
C5 S12 N15 106.3(3) no
O13 S12 O14 118.3(3) no
O13 S12 N15 109.2(3) no
O14 S12 N15 109.1(3) no
S12 N15 C16 121.2(4) no
S12 N15 C22 117.5(4) no
C16 N15 C22 119.2(5) no
N15 C16 C17 111.1(5) no
N15 C16 C18 113.1(4) no
C17 C16 C18 112.3(5) no
C16 C18 N19 115.1(5) no
C18 N19 C20 113.7(5) no
N19 C20 C21 113.9(6) no
C20 C21 C22 115.0(6) no
N15 C22 C21 116.5(6) no
N2 C1 H1 117.641 no
C9 C1 H1 117.657 no
N2 C3 H3 119.007 no
C4 C3 H3 119.008 no
C5 C6 H6 118.898 no
C7 C6 H6 118.896 no
C6 C7 H7 119.916 no
C8 C7 H7 119.923 no
C7 C8 H8 119.990 no
C9 C8 H8 119.992 no
N15 C16 H16 106.665 no
C17 C16 H16 106.661 no
C18 C16 H16 106.660 no
C16 C17 H17A 109.467 no
C16 C17 H17B 109.478 no
C16 C17 H17C 109.474 no
H17A C17 H17B 109.475 no
H17A C17 H17C 109.457 no
H17B C17 H17C 109.477 no
C16 C18 H18A 108.495 no
C16 C18 H18B 108.506 no
N19 C18 H18A 108.499 no
N19 C18 H18B 108.492 no
H18A C18 H18B 107.513 no
C18 N19 H19A 108.823 no
C18 N19 H19B 108.820 no
C20 N19 H19A 108.823 no
C20 N19 H19B 108.820 no
H19A N19 H19B 107.681 no
N19 C20 H20A 108.787 no
N19 C20 H20B 108.781 no
C21 C20 H20A 108.783 no
C21 C20 H20B 108.781 no
H20A C20 H20B 107.668 no
C20 C21 H21A 108.521 no
C20 C21 H21B 108.527 no
C22 C21 H21A 108.528 no
C22 C21 H21B 108.520 no
H21A C21 H21B 107.531 no
N15 C22 H22A 108.170 no
N15 C22 H22B 108.158 no
C21 C22 H22A 108.164 no
C21 C22 H22B 108.162 no
H22A C22 H22B 107.332 no

loop_
_geom_bond_atom_site_label_1
_geom_bond_atom_site_label_2
_geom_bond_distance
_geom_bond_publ_flag
C1 N2 1.318(12) no
C1 C9 1.415(11) no
N2 C3 1.366(9) no
C3 C4 1.356(9) no
C4 C10 1.413(9) no
C4 F11 1.350(7) no
C5 C6 1.381(9) no
C5 C10 1.425(8) no
C5 S12 1.785(6) no
C6 C7 1.398(10) no
C7 C8 1.354(11) no
C8 C9 1.405(11) no
C9 C10 1.435(8) no
S12 O13 1.428(5) no
S12 O14 1.430(5) no
S12 N15 1.613(5) no
N15 C16 1.486(7) no
N15 C22 1.467(8) no
C16 C17 1.529(10) no
C16 C18 1.521(8) no
C18 N19 1.497(7) no
N19 C20 1.508(7) no
C20 C21 1.512(10) no
C21 C22 1.525(9) no
C1 H1 0.930 no
C3 H3 0.930 no
C6 H6 0.930 no
C7 H7 0.930 no
C8 H8 0.930 no
C16 H16 0.980 no
C17 H17A 0.960 no
C17 H17B 0.960 no
C17 H17C 0.960 no
C18 H18A 0.970 no
C18 H18B 0.970 no
N19 H19A 0.900 no
N19 H19B 0.900 no
C20 H20A 0.970 no
C20 H20B 0.970 no
C21 H21A 0.970 no
C21 H21B 0.970 no
C22 H22A 0.970 no
C22 H22B 0.970 no

loop_
_geom_hbond_atom_site_label_D
_geom_hbond_atom_site_label_H
_geom_hbond_atom_site_label_A
_geom_hbond_site_symmetry_A
_geom_hbond_distance_DH
_geom_hbond_distance_HA
_geom_hbond_distance_DA
_geom_hbond_angle_DHA
_geom_hbond_publ_flag
N19 H19A Cl23 4_554 0.900 2.26 3.117(6) 160 yes
N19 H19B Cl23 . 0.900 2.22 3.085(5) 161 yes

loop_
_geom_torsion_atom_site_label_1
_geom_torsion_atom_site_label_2
_geom_torsion_atom_site_label_3
_geom_torsion_atom_site_label_4
_geom_torsion
_geom_torsion_publ_flag
N2 C1 C9 C8 175.6(6) no
N2 C1 C9 C10 -2.6(10) no
C9 C1 N2 C3 -2.6(10) no
C1 N2 C3 C4 4.6(11) no
N2 C3 C4 C10 -1.3(11) no
N2 C3 C4 F11 -178.7(6) no
C3 C4 C10 C5 177.7(6) no
C3 C4 C10 C9 -3.7(9) no
F11 C4 C10 C5 -5.1(10) no
F11 C4 C10 C9 173.6(5) no
C6 C5 C10 C4 170.5(6) no
C6 C5 C10 C9 -8.1(8) no
C10 C5 C6 C7 4.0(10) no
C6 C5 S12 O13 9.3(6) no
C6 C5 S12 O14 136.5(5) no
C6 C5 S12 N15 -106.2(5) no
S12 C5 C6 C7 -165.8(5) no
C10 C5 S12 O13 -159.9(5) no
C10 C5 S12 O14 -32.7(6) no
C10 C5 S12 N15 84.6(5) no
S12 C5 C10 C4 -20.5(8) no
S12 C5 C10 C9 160.9(4) no
C5 C6 C7 C8 2.6(11) no
C6 C7 C8 C9 -4.7(11) no
C7 C8 C9 C1 -177.8(6) no
C7 C8 C9 C10 0.3(10) no
C1 C9 C10 C4 5.4(8) no
C1 C9 C10 C5 -175.8(5) no
C8 C9 C10 C4 -172.7(5) no
C8 C9 C10 C5 6.1(8) no
C5 S12 N15 C16 -124.6(4) no
C5 S12 N15 C22 72.0(4) no
O13 S12 N15 C16 123.1(4) no
O13 S12 N15 C22 -40.3(4) no
O14 S12 N15 C16 -7.7(4) no
O14 S12 N15 C22 -171.1(3) no
S12 N15 C16 C17 143.5(3) no
S12 N15 C16 C18 -89.3(5) no
S12 N15 C22 C21 81.4(5) no
C16 N15 C22 C21 -82.3(6) no
C22 N15 C16 C17 -53.4(6) no
C22 N15 C16 C18 73.8(6) no
N15 C16 C18 N19 -51.7(7) no
C17 C16 C18 N19 74.9(6) no
C16 C18 N19 C20 70.4(6) no
C18 N19 C20 C21 -91.7(6) no
N19 C20 C21 C22 50.1(7) no
C20 C21 C22 N15 23.9(8) no

loop_
_cod_related_entry_id
_cod_related_entry_database
_cod_related_entry_code
1 ChemSpider 8039365
